data_1568343
loop_
_publ_author_name
'Tendera, Lukas'
'Fantuzzi, Felipe'
'Marder, Todd B.'
'Radius, Udo'

_publ_section_title
;
 Nickel boryl complexes and nickel-catalyzed alkyne borylation.
;
_journal_issue 8
_journal_name_full 'Chemical science'
_journal_page_first 2215
_journal_page_last 2228
_journal_paper_doi 10.1039/d2sc04690c
_journal_volume 14
_journal_year 2023
_chemical_formula_moiety 'C28 H16 B2 F6 O4, C6 H6'
_chemical_formula_sum 'C34 H22 B2 F6 O4'
_chemical_formula_weight 630.13
_space_group_crystal_system triclinic
_space_group_IT_number 2
_space_group_name_Hall '-P 1'
_space_group_name_H-M_alt 'P -1'
_atom_sites_solution_hydrogens geom
_audit_creation_method SHELXL-2018/3
_audit_update_record
;
2022-08-20 deposited with the CCDC.	2023-01-27 downloaded from the CCDC.
;
_cell_angle_alpha 113.599(2)
_cell_angle_beta 91.470(2)
_cell_angle_gamma 93.724(2)
_cell_formula_units_Z 2
_cell_length_a 10.2370(2)
_cell_length_b 11.4631(2)
_cell_length_c 13.6600(3)
_cell_measurement_reflns_used 17945
_cell_measurement_temperature 100.00(10)
_cell_measurement_theta_max 76.9930
_cell_measurement_theta_min 3.5500
_cell_volume 1463.47(6)
_computing_cell_refinement 'CrysAlisPro 1.171.40.45a (Rigaku OD, 2019)'
_computing_data_collection 'CrysAlisPro 1.171.40.45a (Rigaku OD, 2019)'
_computing_data_reduction 'CrysAlisPro 1.171.40.45a (Rigaku OD, 2019)'
_computing_molecular_graphics 'SHELXL-2018/3 (Sheldrick, 2018)'
_computing_publication_material 'SHELXL-2018/3 (Sheldrick, 2018)'
_computing_structure_refinement 'SHELXL-2018/3 (Sheldrick, 2018)'
_computing_structure_solution 'SHELXT 2014/5 (Sheldrick, 2014)'
_diffrn_ambient_temperature 100.00(10)
_diffrn_detector 'Hybrid Pixel Array Detector'
_diffrn_detector_type HyPix
_diffrn_measured_fraction_theta_full 0.999
_diffrn_measured_fraction_theta_max 0.997
_diffrn_measurement_device 'four-circle diffractometer'
_diffrn_measurement_device_type 'XtaLAB Synergy, Dualflex, HyPix'
_diffrn_measurement_method '\w scans'
_diffrn_radiation_monochromator mirror
_diffrn_radiation_probe x-ray
_diffrn_radiation_type 'Cu K\a'
_diffrn_radiation_wavelength 1.54184
_diffrn_reflns_av_R_equivalents 0.0483
_diffrn_reflns_av_unetI/netI 0.0355
_diffrn_reflns_Laue_measured_fraction_full 0.999
_diffrn_reflns_Laue_measured_fraction_max 0.997
_diffrn_reflns_limit_h_max 12
_diffrn_reflns_limit_h_min -12
_diffrn_reflns_limit_k_max 14
_diffrn_reflns_limit_k_min -12
_diffrn_reflns_limit_l_max 16
_diffrn_reflns_limit_l_min -16
_diffrn_reflns_number 29131
_diffrn_reflns_point_group_measured_fraction_full 0.999
_diffrn_reflns_point_group_measured_fraction_max 0.997
_diffrn_reflns_theta_full 67.684
_diffrn_reflns_theta_max 72.106
_diffrn_reflns_theta_min 3.537
_diffrn_source 'micro-focus sealed X-ray tube'
_diffrn_source_type 'PhotonJet (Cu) X-ray Source'
_exptl_absorpt_coefficient_mu 1.006
_exptl_absorpt_correction_T_max 1.000
_exptl_absorpt_correction_T_min 0.492
_exptl_absorpt_correction_type gaussian
_exptl_absorpt_process_details
;
CrysAlisPro 1.171.41.112a (Rigaku Oxford Diffraction, 2021)
Numerical absorption correction based on gaussian integration over
a multifaceted crystal model
Empirical absorption correction using spherical harmonics,
implemented in SCALE3 ABSPACK scaling algorithm.
;
_exptl_crystal_colour colorless
_exptl_crystal_density_diffrn 1.430
_exptl_crystal_description block
_exptl_crystal_F_000 644
_exptl_crystal_size_max 0.320
_exptl_crystal_size_mid 0.120
_exptl_crystal_size_min 0.030
_refine_diff_density_max 0.386
_refine_diff_density_min -0.284
_refine_diff_density_rms 0.043
_refine_ls_extinction_coef 0.0012(3)
_refine_ls_extinction_expression Fc^*^=kFc[1+0.001xFc^2^\l^3^/sin(2\q)]^-1/4^
_refine_ls_extinction_method 'SHELXL-2018/3 (Sheldrick 2018)'
_refine_ls_goodness_of_fit_ref 1.071
_refine_ls_hydrogen_treatment constr
_refine_ls_matrix_type full
_refine_ls_number_parameters 445
_refine_ls_number_reflns 5750
_refine_ls_number_restraints 36
_refine_ls_restrained_S_all 1.141
_refine_ls_R_factor_all 0.0461
_refine_ls_R_factor_gt 0.0405
_refine_ls_shift/su_max 0.002
_refine_ls_shift/su_mean 0.000
_refine_ls_structure_factor_coef Fsqd
_refine_ls_weighting_details 'w=1/[\s^2^(Fo^2^)+(0.0526P)^2^+0.4858P] where P=(Fo^2^+2Fc^2^)/3'
_refine_ls_weighting_scheme calc
_refine_ls_wR_factor_gt 0.1069
_refine_ls_wR_factor_ref 0.1114
_reflns_Friedel_coverage 0.000
_reflns_number_gt 5012
_reflns_number_total 5750
_reflns_threshold_expression 'I > 2\s(I)'
_cod_data_source_file d2sc04690c2.cif
_cod_data_source_block compound_5
_cod_depositor_comments 'Adding full bibliography for 1568336--1568351.cif.'
_cod_original_cell_volume 1463.47(5)
_cod_database_code 1568343
_shelx_shelxl_version_number 2018/3
_shelx_space_group_comment
;
The symmetry employed for this shelxl refinement is uniquely defined
by the following loop, which should always be used as a source of
symmetry information in preference to the above space-group names.
They are only intended as comments.
;
_shelx_estimated_absorpt_t_min 0.739
_shelx_estimated_absorpt_t_max 0.970

loop_
_space_group_symop_operation_xyz
'x, y, z'
'-x, -y, -z'

loop_
_atom_site_label
_atom_site_type_symbol
_atom_site_fract_x
_atom_site_fract_y
_atom_site_fract_z
_atom_site_U_iso_or_equiv
_atom_site_adp_type
_atom_site_occupancy
_atom_site_site_symmetry_order
_atom_site_calc_flag
_atom_site_refinement_flags_posn
_atom_site_refinement_flags_adp
_atom_site_refinement_flags_occupancy
_atom_site_disorder_assembly
_atom_site_disorder_group
B1 B 0.14020(15) 0.34592(14) 0.39509(13) 0.0224(3) Uani 1 1 d . . . . .
F002 F 0.58183(10) 0.88594(10) 0.98161(8) 0.0444(3) Uani 1 1 d . . . . .
B2 B 0.22152(15) 0.62389(13) 0.47891(12) 0.0215(3) Uani 1 1 d . . . . .
F003 F 0.73740(9) 0.77712(10) 0.89986(8) 0.0435(3) Uani 1 1 d . . . . .
O3 O 0.11032(9) 0.68985(8) 0.49565(8) 0.0227(2) Uani 1 1 d . . . . .
O4 O 0.08844(9) 0.41274(9) 0.33969(8) 0.0242(2) Uani 1 1 d . . . . .
O006 O 0.30420(9) 0.65333(8) 0.41168(8) 0.0236(2) Uani 1 1 d . . . . .
O5 O 0.10692(9) 0.21606(8) 0.34362(8) 0.0234(2) Uani 1 1 d . . . . .
F007 F 0.68797(11) 0.93978(10) 0.87109(9) 0.0551(3) Uani 1 1 d . . . . .
C009 C 0.35842(13) 0.60992(12) 0.63135(11) 0.0205(3) Uani 1 1 d . . . . .
C00A C 0.22887(13) 0.41118(12) 0.49975(11) 0.0213(3) Uani 1 1 d . . . . .
C00B C 0.02925(13) 0.20178(13) 0.25419(11) 0.0234(3) Uani 1 1 d . . . . .
C00C C 0.47721(13) 0.56266(12) 0.64445(11) 0.0220(3) Uani 1 1 d . . . . .
H00C H 0.496058 0.479817 0.596225 0.026 Uiso 1 1 calc R U . . .
C00D C 0.33230(13) 0.73156(12) 0.70345(11) 0.0233(3) Uani 1 1 d . . . . .
H00D H 0.252145 0.764874 0.695157 0.028 Uiso 1 1 calc R U . . .
C00E C 0.26442(13) 0.53807(12) 0.53756(11) 0.0210(3) Uani 1 1 d . . . . .
C00F C 0.12304(13) 0.76188(12) 0.43455(11) 0.0226(3) Uani 1 1 d . . . . .
C00G C 0.56773(13) 0.63554(13) 0.72713(11) 0.0241(3) Uani 1 1 d . . . . .
H00G H 0.648447 0.602973 0.735193 0.029 Uiso 1 1 calc R U . . .
C00H C 0.42169(14) 0.80442(12) 0.78697(11) 0.0245(3) Uani 1 1 d . . . . .
H00H H 0.402290 0.886571 0.836202 0.029 Uiso 1 1 calc R U . . .
C00I C 0.23999(13) 0.74051(12) 0.38476(11) 0.0231(3) Uani 1 1 d . . . . .
C00J C 0.26788(13) 0.32773(12) 0.55400(11) 0.0230(3) Uani 1 1 d . . . . .
C00K C 0.01832(13) 0.32009(13) 0.25125(11) 0.0242(3) Uani 1 1 d . . . . .
C00L C 0.53985(13) 0.75666(13) 0.79832(11) 0.0241(3) Uani 1 1 d . . . . .
C00M C 0.28102(15) 0.80100(13) 0.32054(12) 0.0279(3) Uani 1 1 d . . . . .
H00M H 0.362104 0.786265 0.287054 0.033 Uiso 1 1 calc R U . . .
C00N C 0.19658(16) 0.88536(13) 0.30740(12) 0.0306(3) Uani 1 1 d . . . . .
H00N H 0.220340 0.929164 0.263547 0.037 Uiso 1 1 calc R U . . .
C00O C 0.32305(15) 0.21358(13) 0.49640(12) 0.0285(3) Uani 1 1 d . . . . .
H00O H 0.342420 0.192560 0.423935 0.034 Uiso 1 1 calc R U . . .
C00P C 0.24247(15) 0.35791(14) 0.66077(12) 0.0292(3) Uani 1 1 d . . . . .
H00P H 0.206672 0.436214 0.701439 0.035 Uiso 1 1 calc R U . . .
C00Q C -0.05059(14) 0.33468(15) 0.16974(12) 0.0302(3) Uani 1 1 d . . . . .
H00Q H -0.056922 0.416022 0.167743 0.036 Uiso 1 1 calc R U . . .
C00R C -0.02877(14) 0.09095(14) 0.17577(12) 0.0295(3) Uani 1 1 d . . . . .
H00R H -0.020584 0.009882 0.177841 0.035 Uiso 1 1 calc R U . . .
C00S C 0.63612(15) 0.83857(14) 0.88728(12) 0.0301(3) Uani 1 1 d . . . . .
C00T C 0.03889(14) 0.84469(13) 0.42275(12) 0.0275(3) Uani 1 1 d . . . . .
H00T H -0.041606 0.859179 0.457143 0.033 Uiso 1 1 calc R U . . .
C00U C 0.07868(15) 0.90633(13) 0.35721(12) 0.0307(3) Uani 1 1 d . . . . .
H00U H 0.023491 0.964167 0.346475 0.037 Uiso 1 1 calc R U . . .
C00V C -0.11070(15) 0.22317(16) 0.09013(12) 0.0342(3) Uani 1 1 d . . . . .
H00V H -0.160004 0.228566 0.032427 0.041 Uiso 1 1 calc R U . . .
C00W C -0.10023(15) 0.10430(15) 0.09313(12) 0.0333(3) Uani 1 1 d . . . . .
H00W H -0.142757 0.030480 0.037584 0.040 Uiso 1 1 calc R U . . .
C00X C 0.26902(16) 0.27450(16) 0.70828(14) 0.0371(4) Uani 1 1 d . . . . .
H00X H 0.251011 0.295474 0.780998 0.044 Uiso 1 1 calc R U . . .
C00Y C 0.34996(16) 0.13024(14) 0.54394(14) 0.0359(4) Uani 1 1 d . . . . .
H00Y H 0.387565 0.052678 0.504109 0.043 Uiso 1 1 calc R U . . .
C00Z C 0.32191(16) 0.16049(15) 0.64906(14) 0.0376(4) Uani 1 1 d . . . . .
C010 C 0.55510(18) 0.38557(18) 0.94877(15) 0.0428(4) Uani 1 1 d . . . . .
H010 H 0.592654 0.306725 0.913569 0.051 Uiso 1 1 calc R U . . .
C012 C 0.45516(18) 0.56498(18) 0.94150(15) 0.0435(4) Uani 1 1 d . . . . .
H012 H 0.423939 0.609616 0.901312 0.052 Uiso 1 1 calc R U . . .
C014 C 0.51052(18) 0.45120(18) 0.89039(15) 0.0429(4) Uani 1 1 d . . . . .
H014 H 0.518120 0.417778 0.815120 0.051 Uiso 1 1 calc R U . . .
C015 C 1.0132(2) 0.3821(2) 0.91826(16) 0.0542(5) Uani 1 1 d . . . . .
H015 H 1.022142 0.301293 0.861970 0.065 Uiso 1 1 calc R U . . .
C016 C 0.8965(2) 0.4375(2) 0.92781(16) 0.0538(5) Uani 1 1 d . . . . .
H016 H 0.824817 0.394367 0.878122 0.065 Uiso 1 1 calc R U . . .
C018 C 1.1176(2) 0.4443(2) 0.99081(16) 0.0541(5) Uani 1 1 d . . . . .
H018 H 1.198437 0.406296 0.984858 0.065 Uiso 1 1 calc R U . . .
C6 C 0.3425(2) 0.06620(18) 0.69724(18) 0.0526(5) Uani 1 1 d . . . . .
F1_1 F 0.2496(6) -0.0294(4) 0.6610(3) 0.0494(11) Uani 0.500(4) 1 d . U P A 1
F2_1 F 0.4508(2) 0.0414(5) 0.7048(5) 0.0789(13) Uani 0.500(4) 1 d . U P A 1
F3_1 F 0.3017(4) 0.1205(2) 0.8102(2) 0.0727(11) Uani 0.500(4) 1 d . U P A 1
F1_11 F 0.4205(5) 0.1075(3) 0.7802(3) 0.0763(13) Uani 0.500(4) 1 d . U P A 2
F2_11 F 0.2452(5) 0.0022(6) 0.7031(5) 0.0674(14) Uani 0.500(4) 1 d . U P A 2
F3_11 F 0.4235(4) -0.0352(3) 0.6273(3) 0.0659(10) Uani 0.500(4) 1 d . U P A 2

loop_
_atom_site_aniso_label
_atom_site_aniso_U_11
_atom_site_aniso_U_22
_atom_site_aniso_U_33
_atom_site_aniso_U_23
_atom_site_aniso_U_13
_atom_site_aniso_U_12
B1 0.0233(7) 0.0182(7) 0.0263(8) 0.0099(6) 0.0008(6) -0.0002(5)
F002 0.0403(5) 0.0506(6) 0.0265(5) -0.0007(4) -0.0053(4) 0.0035(4)
B2 0.0229(7) 0.0144(6) 0.0237(7) 0.0048(6) -0.0031(6) -0.0014(5)
F003 0.0316(5) 0.0455(6) 0.0415(6) 0.0056(4) -0.0128(4) 0.0057(4)
O3 0.0244(5) 0.0181(4) 0.0273(5) 0.0109(4) -0.0001(4) 0.0014(4)
O4 0.0283(5) 0.0186(4) 0.0251(5) 0.0090(4) -0.0033(4) -0.0012(4)
O006 0.0249(5) 0.0189(4) 0.0290(5) 0.0117(4) -0.0002(4) 0.0028(4)
O5 0.0268(5) 0.0179(4) 0.0241(5) 0.0076(4) -0.0029(4) -0.0011(4)
F007 0.0618(7) 0.0445(6) 0.0569(7) 0.0256(5) -0.0273(6) -0.0313(5)
C009 0.0228(6) 0.0161(6) 0.0237(7) 0.0097(5) 0.0001(5) -0.0015(5)
C00A 0.0231(6) 0.0171(6) 0.0234(7) 0.0080(5) 0.0013(5) 0.0016(5)
C00B 0.0211(6) 0.0250(7) 0.0230(7) 0.0087(6) 0.0008(5) 0.0002(5)
C00C 0.0250(6) 0.0179(6) 0.0235(7) 0.0087(5) 0.0016(5) 0.0019(5)
C00D 0.0237(6) 0.0181(6) 0.0290(7) 0.0108(5) -0.0003(5) 0.0008(5)
C00E 0.0215(6) 0.0173(6) 0.0241(7) 0.0081(5) 0.0017(5) 0.0013(5)
C00F 0.0270(7) 0.0150(6) 0.0247(7) 0.0076(5) -0.0044(5) -0.0017(5)
C00G 0.0237(6) 0.0243(7) 0.0261(7) 0.0122(6) 0.0000(5) 0.0011(5)
C00H 0.0289(7) 0.0164(6) 0.0261(7) 0.0067(5) 0.0009(6) 0.0001(5)
C00I 0.0271(7) 0.0150(6) 0.0255(7) 0.0071(5) -0.0049(5) -0.0004(5)
C00J 0.0254(7) 0.0166(6) 0.0261(7) 0.0091(5) -0.0046(5) -0.0045(5)
C00K 0.0237(6) 0.0242(7) 0.0229(7) 0.0080(5) 0.0006(5) -0.0005(5)
C00L 0.0252(7) 0.0222(6) 0.0246(7) 0.0100(6) -0.0015(5) -0.0038(5)
C00M 0.0328(7) 0.0227(7) 0.0277(7) 0.0106(6) -0.0009(6) -0.0028(6)
C00N 0.0429(8) 0.0215(7) 0.0284(7) 0.0126(6) -0.0070(6) -0.0045(6)
C00O 0.0339(8) 0.0192(7) 0.0302(8) 0.0084(6) -0.0066(6) 0.0010(6)
C00P 0.0323(7) 0.0265(7) 0.0281(7) 0.0115(6) -0.0020(6) -0.0053(6)
C00Q 0.0294(7) 0.0348(8) 0.0293(8) 0.0157(6) 0.0003(6) 0.0040(6)
C00R 0.0296(7) 0.0243(7) 0.0283(7) 0.0049(6) -0.0002(6) -0.0027(6)
C00S 0.0315(7) 0.0266(7) 0.0289(8) 0.0085(6) -0.0045(6) -0.0013(6)
C00T 0.0292(7) 0.0198(6) 0.0320(8) 0.0092(6) -0.0048(6) 0.0024(5)
C00U 0.0386(8) 0.0201(7) 0.0336(8) 0.0117(6) -0.0100(6) 0.0013(6)
C00V 0.0290(7) 0.0468(9) 0.0255(7) 0.0135(7) -0.0028(6) 0.0018(7)
C00W 0.0288(7) 0.0356(8) 0.0262(7) 0.0037(6) -0.0021(6) -0.0034(6)
C00X 0.0398(9) 0.0425(9) 0.0338(8) 0.0234(7) -0.0071(7) -0.0132(7)
C00Y 0.0417(9) 0.0198(7) 0.0449(9) 0.0136(7) -0.0173(7) -0.0028(6)
C00Z 0.0397(9) 0.0305(8) 0.0491(10) 0.0267(8) -0.0202(7) -0.0146(7)
C010 0.0455(9) 0.0412(9) 0.0424(10) 0.0184(8) 0.0055(8) -0.0033(7)
C012 0.0430(9) 0.0532(11) 0.0438(10) 0.0302(9) 0.0037(8) -0.0025(8)
C014 0.0443(9) 0.0517(10) 0.0323(8) 0.0180(8) 0.0011(7) -0.0059(8)
C015 0.0605(12) 0.0453(10) 0.0390(10) 0.0014(8) 0.0121(9) -0.0198(9)
C016 0.0503(11) 0.0582(12) 0.0356(10) 0.0054(9) 0.0017(8) -0.0245(9)
C018 0.0530(11) 0.0560(12) 0.0428(11) 0.0114(9) 0.0074(9) -0.0135(9)
C6 0.0566(12) 0.0441(10) 0.0701(14) 0.0424(10) -0.0300(10) -0.0223(9)
F1_1 0.068(2) 0.0302(16) 0.058(2) 0.0303(15) -0.0209(19) -0.0186(14)
F2_1 0.0363(13) 0.103(3) 0.152(4) 0.109(3) -0.004(2) 0.0022(17)
F3_1 0.129(3) 0.0536(15) 0.0497(15) 0.0397(12) -0.0157(16) -0.0098(16)
F1_11 0.125(3) 0.0473(16) 0.0663(19) 0.0399(14) -0.050(2) -0.0179(18)
F2_11 0.0402(16) 0.075(3) 0.127(4) 0.083(3) 0.015(3) 0.005(2)
F3_11 0.091(2) 0.0576(17) 0.081(2) 0.0532(16) 0.0317(17) 0.0450(16)

loop_
_atom_type_symbol
_atom_type_description
_atom_type_scat_dispersion_real
_atom_type_scat_dispersion_imag
_atom_type_scat_source
C C 0.0181 0.0091 'International Tables Vol C Tables 4.2.6.8 and 6.1.1.4'
H H 0.0000 0.0000 'International Tables Vol C Tables 4.2.6.8 and 6.1.1.4'
B B 0.0090 0.0039 'International Tables Vol C Tables 4.2.6.8 and 6.1.1.4'
O O 0.0492 0.0322 'International Tables Vol C Tables 4.2.6.8 and 6.1.1.4'
F F 0.0727 0.0534 'International Tables Vol C Tables 4.2.6.8 and 6.1.1.4'

loop_
_geom_angle_atom_site_label_1
_geom_angle_atom_site_label_2
_geom_angle_atom_site_label_3
_geom_angle
_geom_angle_site_symmetry_1
_geom_angle_site_symmetry_3
_geom_angle_publ_flag
O5 B1 O4 111.78(12) . . ?
O5 B1 C00A 125.00(12) . . ?
O4 B1 C00A 123.18(12) . . ?
O3 B2 O006 112.06(11) . . ?
O3 B2 C00E 126.35(12) . . ?
O006 B2 C00E 121.16(12) . . ?
B2 O3 C00F 104.83(10) . . ?
C00K O4 B1 104.94(10) . . ?
B2 O006 C00I 104.64(11) . . ?
B1 O5 C00B 104.92(10) . . ?
C00D C009 C00C 118.77(12) . . ?
C00D C009 C00E 119.41(12) . . ?
C00C C009 C00E 121.63(12) . . ?
C00E C00A C00J 123.80(12) . . ?
C00E C00A B1 119.62(12) . . ?
C00J C00A B1 116.56(11) . . ?
C00R C00B C00K 122.12(14) . . ?
C00R C00B O5 128.36(13) . . ?
C00K C00B O5 109.51(12) . . ?
C00G C00C C009 120.65(12) . . ?
C00G C00C H00C 119.7 . . ?
C009 C00C H00C 119.7 . . ?
C00H C00D C009 120.91(12) . . ?
C00H C00D H00D 119.5 . . ?
C009 C00D H00D 119.5 . . ?
C00A C00E C009 124.89(12) . . ?
C00A C00E B2 122.75(12) . . ?
C009 C00E B2 112.07(10) . . ?
C00T C00F C00I 122.15(13) . . ?
C00T C00F O3 128.69(13) . . ?
C00I C00F O3 109.15(11) . . ?
C00C C00G C00L 119.73(13) . . ?
C00C C00G H00G 120.1 . . ?
C00L C00G H00G 120.1 . . ?
C00D C00H C00L 119.64(12) . . ?
C00D C00H H00H 120.2 . . ?
C00L C00H H00H 120.2 . . ?
C00M C00I C00F 122.48(13) . . ?
C00M C00I O006 128.21(13) . . ?
C00F C00I O006 109.31(11) . . ?
C00P C00J C00O 118.78(13) . . ?
C00P C00J C00A 120.87(12) . . ?
C00O C00J C00A 120.23(12) . . ?
C00Q C00K C00B 122.31(13) . . ?
C00Q C00K O4 128.84(13) . . ?
C00B C00K O4 108.84(12) . . ?
C00H C00L C00G 120.28(13) . . ?
C00H C00L C00S 118.59(13) . . ?
C00G C00L C00S 121.12(13) . . ?
C00I C00M C00N 116.19(14) . . ?
C00I C00M H00M 121.9 . . ?
C00N C00M H00M 121.9 . . ?
C00U C00N C00M 121.24(13) . . ?
C00U C00N H00N 119.4 . . ?
C00M C00N H00N 119.4 . . ?
C00Y C00O C00J 120.66(15) . . ?
C00Y C00O H00O 119.7 . . ?
C00J C00O H00O 119.7 . . ?
C00X C00P C00J 120.59(15) . . ?
C00X C00P H00P 119.7 . . ?
C00J C00P H00P 119.7 . . ?
C00K C00Q C00V 116.15(14) . . ?
C00K C00Q H00Q 121.9 . . ?
C00V C00Q H00Q 121.9 . . ?
C00B C00R C00W 116.27(14) . . ?
C00B C00R H00R 121.9 . . ?
C00W C00R H00R 121.9 . . ?
F002 C00S F003 106.47(12) . . ?
F002 C00S F007 106.12(12) . . ?
F003 C00S F007 106.08(12) . . ?
F002 C00S C00L 112.51(12) . . ?
F003 C00S C00L 113.39(12) . . ?
F007 C00S C00L 111.75(12) . . ?
C00F C00T C00U 116.12(14) . . ?
C00F C00T H00T 121.9 . . ?
C00U C00T H00T 121.9 . . ?
C00N C00U C00T 121.82(13) . . ?
C00N C00U H00U 119.1 . . ?
C00T C00U H00U 119.1 . . ?
C00W C00V C00Q 121.63(14) . . ?
C00W C00V H00V 119.2 . . ?
C00Q C00V H00V 119.2 . . ?
C00V C00W C00R 121.53(14) . . ?
C00V C00W H00W 119.2 . . ?
C00R C00W H00W 119.2 . . ?
C00Z C00X C00P 119.71(15) . . ?
C00Z C00X H00X 120.1 . . ?
C00P C00X H00X 120.1 . . ?
C00Z C00Y C00O 119.78(15) . . ?
C00Z C00Y H00Y 120.1 . . ?
C00O C00Y H00Y 120.1 . . ?
C00Y C00Z C00X 120.46(14) . . ?
C00Y C00Z C6 119.38(17) . . ?
C00X C00Z C6 120.08(17) . . ?
C012 C010 C014 119.87(18) 2_667 . ?
C012 C010 H010 120.1 2_667 . ?
C014 C010 H010 120.1 . . ?
C014 C012 C010 120.17(17) . 2_667 ?
C014 C012 H012 119.9 . . ?
C010 C012 H012 119.9 2_667 . ?
C012 C014 C010 119.95(17) . . ?
C012 C014 H014 120.0 . . ?
C010 C014 H014 120.0 . . ?
C016 C015 C018 119.87(19) . . ?
C016 C015 H015 120.1 . . ?
C018 C015 H015 120.1 . . ?
C015 C016 C018 120.66(19) . 2_767 ?
C015 C016 H016 119.7 . . ?
C018 C016 H016 119.7 2_767 . ?
C015 C018 C016 119.5(2) . 2_767 ?
C015 C018 H018 120.3 . . ?
C016 C018 H018 120.3 2_767 . ?
F2_11 C6 F1_11 114.2(4) . . ?
F2_1 C6 F1_1 117.8(4) . . ?
F2_1 C6 F3_1 104.0(3) . . ?
F1_1 C6 F3_1 96.0(3) . . ?
F2_11 C6 F3_11 101.2(3) . . ?
F1_11 C6 F3_11 97.0(3) . . ?
F2_1 C6 C00Z 116.8(2) . . ?
F2_11 C6 C00Z 116.6(3) . . ?
F1_11 C6 C00Z 114.78(18) . . ?
F1_1 C6 C00Z 110.7(3) . . ?
F3_1 C6 C00Z 108.73(19) . . ?
F3_11 C6 C00Z 109.91(19) . . ?

loop_
_geom_bond_atom_site_label_1
_geom_bond_atom_site_label_2
_geom_bond_distance
_geom_bond_site_symmetry_2
_geom_bond_publ_flag
B1 O5 1.3821(17) . ?
B1 O4 1.3916(18) . ?
B1 C00A 1.554(2) . ?
F002 C00S 1.3340(19) . ?
B2 O3 1.3808(18) . ?
B2 O006 1.3874(18) . ?
B2 C00E 1.5720(19) . ?
F003 C00S 1.3354(18) . ?
O3 C00F 1.3923(16) . ?
O4 C00K 1.3899(17) . ?
O006 C00I 1.3904(16) . ?
O5 C00B 1.3873(17) . ?
F007 C00S 1.3447(18) . ?
C009 C00D 1.3958(19) . ?
C009 C00C 1.3987(19) . ?
C009 C00E 1.4949(18) . ?
C00A C00E 1.3547(18) . ?
C00A C00J 1.4919(18) . ?
C00B C00R 1.376(2) . ?
C00B C00K 1.384(2) . ?
C00C C00G 1.3865(19) . ?
C00C H00C 0.9500 . ?
C00D C00H 1.386(2) . ?
C00D H00D 0.9500 . ?
C00F C00T 1.3750(19) . ?
C00F C00I 1.379(2) . ?
C00G C00L 1.393(2) . ?
C00G H00G 0.9500 . ?
C00H C00L 1.390(2) . ?
C00H H00H 0.9500 . ?
C00I C00M 1.3766(19) . ?
C00J C00P 1.393(2) . ?
C00J C00O 1.395(2) . ?
C00K C00Q 1.375(2) . ?
C00L C00S 1.4948(19) . ?
C00M C00N 1.398(2) . ?
C00M H00M 0.9500 . ?
C00N C00U 1.388(2) . ?
C00N H00N 0.9500 . ?
C00O C00Y 1.390(2) . ?
C00O H00O 0.9500 . ?
C00P C00X 1.390(2) . ?
C00P H00P 0.9500 . ?
C00Q C00V 1.395(2) . ?
C00Q H00Q 0.9500 . ?
C00R C00W 1.394(2) . ?
C00R H00R 0.9500 . ?
C00T C00U 1.398(2) . ?
C00T H00T 0.9500 . ?
C00U H00U 0.9500 . ?
C00V C00W 1.390(2) . ?
C00V H00V 0.9500 . ?
C00W H00W 0.9500 . ?
C00X C00Z 1.387(3) . ?
C00X H00X 0.9500 . ?
C00Y C00Z 1.378(3) . ?
C00Y H00Y 0.9500 . ?
C00Z C6 1.496(2) . ?
C010 C012 1.384(3) 2_667 ?
C010 C014 1.384(3) . ?
C010 H010 0.9500 . ?
C012 C014 1.377(3) . ?
C012 H012 0.9500 . ?
C014 H014 0.9500 . ?
C015 C016 1.374(3) . ?
C015 C018 1.384(3) . ?
C015 H015 0.9500 . ?
C016 C018 1.386(3) 2_767 ?
C016 H016 0.9500 . ?
C018 H018 0.9500 . ?
C6 F2_1 1.174(3) . ?
C6 F2_11 1.222(6) . ?
C6 F1_11 1.273(3) . ?
C6 F1_1 1.325(5) . ?
C6 F3_1 1.497(4) . ?
C6 F3_11 1.493(4) . ?

loop_
_geom_torsion_atom_site_label_1
_geom_torsion_atom_site_label_2
_geom_torsion_atom_site_label_3
_geom_torsion_atom_site_label_4
_geom_torsion
_geom_torsion_site_symmetry_1
_geom_torsion_site_symmetry_2
_geom_torsion_site_symmetry_3
_geom_torsion_site_symmetry_4
_geom_torsion_publ_flag
O006 B2 O3 C00F 1.11(14) . . . . ?
C00E B2 O3 C00F 173.62(12) . . . . ?
O5 B1 O4 C00K 1.06(15) . . . . ?
C00A B1 O4 C00K 178.90(13) . . . . ?
O3 B2 O006 C00I -0.71(14) . . . . ?
C00E B2 O006 C00I -173.66(12) . . . . ?
O4 B1 O5 C00B -1.32(15) . . . . ?
C00A B1 O5 C00B -179.10(13) . . . . ?
O5 B1 C00A C00E 174.01(13) . . . . ?
O4 B1 C00A C00E -3.5(2) . . . . ?
O5 B1 C00A C00J -7.1(2) . . . . ?
O4 B1 C00A C00J 175.38(12) . . . . ?
B1 O5 C00B C00R 179.61(14) . . . . ?
B1 O5 C00B C00K 1.05(14) . . . . ?
C00D C009 C00C C00G -0.37(19) . . . . ?
C00E C009 C00C C00G 174.63(12) . . . . ?
C00C C009 C00D C00H -0.33(19) . . . . ?
C00E C009 C00D C00H -175.44(12) . . . . ?
C00J C00A C00E C009 6.9(2) . . . . ?
B1 C00A C00E C009 -174.30(12) . . . . ?
C00J C00A C00E B2 -179.80(13) . . . . ?
B1 C00A C00E B2 -1.0(2) . . . . ?
C00D C009 C00E C00A -139.89(14) . . . . ?
C00C C009 C00E C00A 45.14(19) . . . . ?
C00D C009 C00E B2 46.16(16) . . . . ?
C00C C009 C00E B2 -128.81(13) . . . . ?
O3 B2 C00E C00A 90.78(18) . . . . ?
O006 B2 C00E C00A -97.35(16) . . . . ?
O3 B2 C00E C009 -95.13(15) . . . . ?
O006 B2 C00E C009 76.74(16) . . . . ?
B2 O3 C00F C00T 180.00(14) . . . . ?
B2 O3 C00F C00I -1.08(14) . . . . ?
C009 C00C C00G C00L 0.4(2) . . . . ?
C009 C00D C00H C00L 1.0(2) . . . . ?
C00T C00F C00I C00M 0.5(2) . . . . ?
O3 C00F C00I C00M -178.55(12) . . . . ?
C00T C00F C00I O006 179.69(12) . . . . ?
O3 C00F C00I O006 0.68(15) . . . . ?
B2 O006 C00I C00M 179.19(14) . . . . ?
B2 O006 C00I C00F 0.01(14) . . . . ?
C00E C00A C00J C00P 54.28(19) . . . . ?
B1 C00A C00J C00P -124.58(14) . . . . ?
C00E C00A C00J C00O -129.84(15) . . . . ?
B1 C00A C00J C00O 51.30(17) . . . . ?
C00R C00B C00K C00Q -0.3(2) . . . . ?
O5 C00B C00K C00Q 178.38(13) . . . . ?
C00R C00B C00K O4 -179.10(13) . . . . ?
O5 C00B C00K O4 -0.43(15) . . . . ?
B1 O4 C00K C00Q -179.08(15) . . . . ?
B1 O4 C00K C00B -0.37(14) . . . . ?
C00D C00H C00L C00G -0.9(2) . . . . ?
C00D C00H C00L C00S 178.35(12) . . . . ?
C00C C00G C00L C00H 0.2(2) . . . . ?
C00C C00G C00L C00S -179.02(12) . . . . ?
C00F C00I C00M C00N -0.6(2) . . . . ?
O006 C00I C00M C00N -179.65(13) . . . . ?
C00I C00M C00N C00U 0.3(2) . . . . ?
C00P C00J C00O C00Y 1.2(2) . . . . ?
C00A C00J C00O C00Y -174.78(13) . . . . ?
C00O C00J C00P C00X -1.4(2) . . . . ?
C00A C00J C00P C00X 174.58(13) . . . . ?
C00B C00K C00Q C00V 0.7(2) . . . . ?
O4 C00K C00Q C00V 179.28(13) . . . . ?
C00K C00B C00R C00W -0.4(2) . . . . ?
O5 C00B C00R C00W -178.80(13) . . . . ?
C00H C00L C00S F002 50.29(17) . . . . ?
C00G C00L C00S F002 -130.47(14) . . . . ?
C00H C00L C00S F003 171.19(13) . . . . ?
C00G C00L C00S F003 -9.56(19) . . . . ?
C00H C00L C00S F007 -68.98(17) . . . . ?
C00G C00L C00S F007 110.26(15) . . . . ?
C00I C00F C00T C00U 0.0(2) . . . . ?
O3 C00F C00T C00U 178.78(13) . . . . ?
C00M C00N C00U C00T 0.1(2) . . . . ?
C00F C00T C00U C00N -0.3(2) . . . . ?
C00K C00Q C00V C00W -0.5(2) . . . . ?
C00Q C00V C00W C00R -0.2(2) . . . . ?
C00B C00R C00W C00V 0.6(2) . . . . ?
C00J C00P C00X C00Z 0.3(2) . . . . ?
C00J C00O C00Y C00Z 0.0(2) . . . . ?
C00O C00Y C00Z C00X -1.1(2) . . . . ?
C00O C00Y C00Z C6 175.78(14) . . . . ?
C00P C00X C00Z C00Y 0.9(2) . . . . ?
C00P C00X C00Z C6 -175.93(14) . . . . ?
C010 C012 C014 C010 0.5(3) 2_667 . . . ?
C012 C010 C014 C012 -0.5(3) 2_667 . . . ?
C018 C015 C016 C018 0.3(3) . . . 2_767 ?
C016 C015 C018 C016 -0.3(3) . . . 2_767 ?
C00Y C00Z C6 F2_1 64.3(4) . . . . ?
C00X C00Z C6 F2_1 -118.9(4) . . . . ?
C00Y C00Z C6 F2_11 -100.2(4) . . . . ?
C00X C00Z C6 F2_11 76.7(4) . . . . ?
C00Y C00Z C6 F1_11 122.3(3) . . . . ?
C00X C00Z C6 F1_11 -60.8(4) . . . . ?
C00Y C00Z C6 F1_1 -74.3(3) . . . . ?
C00X C00Z C6 F1_1 102.6(3) . . . . ?
C00Y C00Z C6 F3_1 -178.5(2) . . . . ?
C00X C00Z C6 F3_1 -1.7(3) . . . . ?
C00Y C00Z C6 F3_11 14.2(3) . . . . ?
C00X C00Z C6 F3_11 -168.9(2) . . . . ?
